data_8104795
loop_
_publ_author_name
'Yang, Hai-Yan'
'Zhao, Yao-Min'
'Li, Hui'
'Wang, Hong-Fang'
'Li, Ying-Hua'
'He, Fang'

_publ_section_title
;
 Crystal structure of
 bis{1-[(benzotriazol-1-yl)methyl]-1H-1,3-(2-methyl-imidazol)}di-chloridomercury(II),
 [Hg(C11H11N5)2Cl2], C22H22N10Cl2Hg
;
_journal_issue 3
_journal_name_full 'Zeitschrift f\"ur Kristallographie - New Crystal Structures'
_journal_page_first 663
_journal_page_last 665
_journal_paper_doi 10.1515/ncrs-2021-0037
_journal_volume 236
_journal_year 2021
_chemical_formula_moiety 'C22 H22 Cl2 Hg N10'
_chemical_formula_sum 'C22 H22 Cl2 Hg N10'
_chemical_formula_weight 697.98
_space_group_crystal_system triclinic
_space_group_IT_number 2
_space_group_name_Hall '-P 1'
_space_group_name_H-M_alt 'P -1'
_atom_sites_solution_hydrogens geom
_atom_sites_solution_primary direct
_cell_angle_alpha 66.069(5)
_cell_angle_beta 79.964(4)
_cell_angle_gamma 84.465(4)
_cell_formula_units_Z 2
_cell_length_a 8.2034(4)
_cell_length_b 12.7859(7)
_cell_length_c 13.5026(7)
_cell_measurement_reflns_used 4487
_cell_measurement_temperature 291(2)
_cell_measurement_theta_max 25.1160
_cell_measurement_theta_min 3.2180
_cell_volume 1274.18(13)
_computing_cell_refinement
;
CrysAlisPro, Agilent Technologies,
Version 1.171.36.28 (release 01-02-2013 CrysAlis171 .NET)
(compiled Feb  1 2013,16:14:44)
;
_computing_data_collection
;
CrysAlisPro, Agilent Technologies,
Version 1.171.36.28 (release 01-02-2013 CrysAlis171 .NET)
(compiled Feb  1 2013,16:14:44)
;
_computing_data_reduction
;
CrysAlisPro, Agilent Technologies,
Version 1.171.36.28 (release 01-02-2013 CrysAlis171 .NET)
(compiled Feb  1 2013,16:14:44)
;
_computing_molecular_graphics 'Olex2 (Dolomanov et al., 2009)'
_computing_publication_material 'Olex2 (Dolomanov et al., 2009)'
_computing_structure_refinement 'ShelXL (Sheldrick, 2015)'
_computing_structure_solution 'ShelXS (Sheldrick, 2008)'
_diffrn_ambient_temperature 291.15
_diffrn_detector_area_resol_mean 16.2312
_diffrn_measured_fraction_theta_full 0.998
_diffrn_measured_fraction_theta_max 0.998
_diffrn_measurement_details
;
#__ type_ start__ end____ width___ exp.time_
  1 omega   -3.00   23.00   1.0000    6.0000
omega____ theta____ kappa____ phi______ frames
    -      -17.1323  -99.0000   90.0000 26

#__ type_ start__ end____ width___ exp.time_
  2 omega   60.00   88.00   1.0000    6.0000
omega____ theta____ kappa____ phi______ frames
    -       19.7104   57.0000    0.0000 28

#__ type_ start__ end____ width___ exp.time_
  3 omega    7.00   87.00   1.0000    6.0000
omega____ theta____ kappa____ phi______ frames
    -       19.7104   57.0000   90.0000 80

#__ type_ start__ end____ width___ exp.time_
  4 omega  -45.00   40.00   1.0000    6.0000
omega____ theta____ kappa____ phi______ frames
    -       19.7104  -57.0000   90.0000 85

#__ type_ start__ end____ width___ exp.time_
  5 omega  -23.00   62.00   1.0000    6.0000
omega____ theta____ kappa____ phi______ frames
    -       19.7104  -99.0000  -30.0000 85

#__ type_ start__ end____ width___ exp.time_
  6 omega  -38.00   43.00   1.0000    6.0000
omega____ theta____ kappa____ phi______ frames
    -       19.7104  -77.0000 -150.0000 81

#__ type_ start__ end____ width___ exp.time_
  7 omega   -2.00   46.00   1.0000    6.0000
omega____ theta____ kappa____ phi______ frames
    -       19.7104   57.0000 -120.0000 48
;
_diffrn_measurement_device_type 'Xcalibur, Eos, Gemini'
_diffrn_measurement_method '\w scans'
_diffrn_orient_matrix_UB_11 -0.0409175000
_diffrn_orient_matrix_UB_12 -0.0524141000
_diffrn_orient_matrix_UB_13 0.0182478000
_diffrn_orient_matrix_UB_21 0.0414869000
_diffrn_orient_matrix_UB_22 -0.0089096000
_diffrn_orient_matrix_UB_23 -0.0467411000
_diffrn_orient_matrix_UB_31 0.0657355000
_diffrn_orient_matrix_UB_32 -0.0293255000
_diffrn_orient_matrix_UB_33 0.0293214000
_diffrn_radiation_monochromator graphite
_diffrn_radiation_type MoK\a
_diffrn_radiation_wavelength 0.71073
_diffrn_reflns_av_R_equivalents 0.0327
_diffrn_reflns_av_unetI/netI 0.0546
_diffrn_reflns_Laue_measured_fraction_full 0.998
_diffrn_reflns_Laue_measured_fraction_max 0.998
_diffrn_reflns_limit_h_max 10
_diffrn_reflns_limit_h_min -10
_diffrn_reflns_limit_k_max 15
_diffrn_reflns_limit_k_min -15
_diffrn_reflns_limit_l_max 16
_diffrn_reflns_limit_l_min -16
_diffrn_reflns_number 10530
_diffrn_reflns_point_group_measured_fraction_full 0.998
_diffrn_reflns_point_group_measured_fraction_max 0.998
_diffrn_reflns_theta_full 25.242
_diffrn_reflns_theta_max 26.372
_diffrn_reflns_theta_min 3.025
_diffrn_source 'Enhance (Mo) X-ray Source'
_exptl_absorpt_coefficient_mu 6.282
_exptl_absorpt_correction_T_max 1.00000
_exptl_absorpt_correction_T_min 0.87261
_exptl_absorpt_correction_type multi-scan
_exptl_absorpt_process_details
;
CrysAlisPro, Agilent Technologies,
Version 1.171.36.28 (release 01-02-2013 CrysAlis171 .NET)
(compiled Feb  1 2013,16:14:44)
Empirical absorption correction using spherical harmonics,
 implemented in SCALE3 ABSPACK scaling algorithm.
;
_exptl_crystal_colour colorless
_exptl_crystal_density_diffrn 1.819
_exptl_crystal_description block
_exptl_crystal_F_000 676
_exptl_crystal_size_max 0.18
_exptl_crystal_size_mid 0.15
_exptl_crystal_size_min 0.14
_refine_diff_density_max 0.690
_refine_diff_density_min -0.696
_refine_diff_density_rms 0.110
_refine_ls_extinction_coef .
_refine_ls_extinction_method none
_refine_ls_goodness_of_fit_ref 1.029
_refine_ls_hydrogen_treatment constr
_refine_ls_matrix_type full
_refine_ls_number_parameters 318
_refine_ls_number_reflns 5193
_refine_ls_number_restraints 0
_refine_ls_restrained_S_all 1.029
_refine_ls_R_factor_all 0.0500
_refine_ls_R_factor_gt 0.0372
_refine_ls_shift/su_max 0.000
_refine_ls_shift/su_mean 0.000
_refine_ls_structure_factor_coef Fsqd
_refine_ls_weighting_details 'w=1/[\s^2^(Fo^2^)+(0.0220P)^2^] where P=(Fo^2^+2Fc^2^)/3'
_refine_ls_weighting_scheme calc
_refine_ls_wR_factor_gt 0.0621
_refine_ls_wR_factor_ref 0.0670
_reflns_Friedel_coverage 0.000
_reflns_Friedel_fraction_full .
_reflns_Friedel_fraction_max .
_reflns_number_gt 4361
_reflns_number_total 5193
_reflns_threshold_expression 'I > 2\s(I)'
_cod_data_source_file suppl_j_ncrs-2021-0037_suppl.cif
_cod_data_source_block 201405115
_cod_original_cell_volume 1274.18(12)
_cod_database_code 8104795
_shelx_space_group_comment
;
The symmetry employed for this shelxl refinement is uniquely defined
by the following loop, which should always be used as a source of
symmetry information in preference to the above space-group names.
They are only intended as comments.
;
_shelx_estimated_absorpt_t_max 0.473
_shelx_estimated_absorpt_t_min 0.398
_reflns_odcompleteness_completeness 99.83
_reflns_odcompleteness_iscentric 1
_reflns_odcompleteness_theta 26.32
_olex2_refinement_description
;
1. Fixed Uiso
 At 1.2 times of:
  All C(H) groups, All C(H,H) groups
 At 1.5 times of:
  All C(H,H,H) groups
2.a Secondary CH2 refined with riding coordinates:
 C5(H5A,H5B), C16(H16A,H16B)
2.b Aromatic/amide H refined with riding coordinates:
 C1(H1), C2(H2), C8(H8), C9(H9), C10(H10), C11(H11), C12(H12), C13(H13),
 C19(H19), C20(H20), C21(H21), C22(H22)
2.c Idealised Me refined as rotating group:
 C4(H4A,H4B,H4C), C15(H15A,H15B,H15C)
;

loop_
_space_group_symop_operation_xyz
'x, y, z'
'-x, -y, -z'

loop_
_atom_site_label
_atom_site_type_symbol
_atom_site_fract_x
_atom_site_fract_y
_atom_site_fract_z
_atom_site_U_iso_or_equiv
_atom_site_adp_type
_atom_site_occupancy
_atom_site_site_symmetry_order
_atom_site_calc_flag
_atom_site_refinement_flags_posn
_atom_site_refinement_flags_adp
_atom_site_refinement_flags_occupancy
_atom_site_disorder_assembly
_atom_site_disorder_group
Hg1 Hg 0.75903(2) 0.23921(2) -0.03776(2) 0.04653(8) Uani 1 1 d . . . . .
Cl1 Cl 0.51595(15) 0.20105(12) -0.09669(11) 0.0546(3) Uani 1 1 d . . . . .
Cl2 Cl 0.97050(17) 0.34967(13) -0.18343(11) 0.0646(4) Uani 1 1 d . . . . .
N1 N 0.6879(5) 0.3646(3) 0.0480(3) 0.0427(10) Uani 1 1 d . . . . .
N2 N 0.5670(5) 0.4516(3) 0.1524(3) 0.0407(10) Uani 1 1 d . . . . .
N3 N 0.4635(5) 0.4093(3) 0.3430(3) 0.0403(9) Uani 1 1 d . . . . .
N4 N 0.3462(5) 0.3317(4) 0.4074(4) 0.0552(12) Uani 1 1 d . . . . .
N5 N 0.3781(6) 0.2872(4) 0.5063(4) 0.0596(12) Uani 1 1 d . . . . .
N6 N 0.8300(4) 0.0788(3) 0.0963(3) 0.0419(10) Uani 1 1 d . . . . .
N7 N 0.9656(4) -0.0527(3) 0.2156(3) 0.0394(9) Uani 1 1 d . . . . .
N8 N 1.1641(5) -0.0810(3) 0.3403(3) 0.0412(10) Uani 1 1 d . . . . .
N9 N 1.2991(5) -0.0137(4) 0.2996(4) 0.0551(12) Uani 1 1 d . . . . .
N10 N 1.3520(5) -0.0027(4) 0.3802(4) 0.0578(12) Uani 1 1 d . . . . .
C1 C 0.7755(6) 0.4586(5) 0.0263(4) 0.0536(14) Uani 1 1 d . . . . .
H1 H 0.870775 0.481753 -0.024727 0.064 Uiso 1 1 calc R . . . .
C2 C 0.7022(7) 0.5131(5) 0.0905(4) 0.0540(14) Uani 1 1 d . . . . .
H2 H 0.737038 0.579388 0.092161 0.065 Uiso 1 1 calc R . . . .
C3 C 0.5620(6) 0.3603(4) 0.1247(4) 0.0386(11) Uani 1 1 d . . . . .
C4 C 0.4334(6) 0.2724(4) 0.1750(4) 0.0570(14) Uani 1 1 d . . . . .
H4A H 0.433455 0.231296 0.129207 0.086 Uiso 1 1 calc GR . . . .
H4B H 0.326797 0.308895 0.182405 0.086 Uiso 1 1 calc GR . . . .
H4C H 0.456714 0.220019 0.245961 0.086 Uiso 1 1 calc GR . . . .
C5 C 0.4461(6) 0.4803(4) 0.2312(4) 0.0431(12) Uani 1 1 d . . . . .
H5A H 0.458008 0.559612 0.218578 0.052 Uiso 1 1 calc R . . . .
H5B H 0.335570 0.472533 0.219077 0.052 Uiso 1 1 calc R . . . .
C6 C 0.5743(6) 0.4136(4) 0.4060(4) 0.0388(11) Uani 1 1 d . . . . .
C7 C 0.5196(7) 0.3353(4) 0.5094(4) 0.0482(13) Uani 1 1 d . . . . .
C8 C 0.6000(8) 0.3217(5) 0.5983(5) 0.0644(17) Uani 1 1 d . . . . .
H8 H 0.563890 0.270078 0.669117 0.077 Uiso 1 1 calc R . . . .
C9 C 0.7317(9) 0.3874(6) 0.5755(6) 0.075(2) Uani 1 1 d . . . . .
H9 H 0.786547 0.381177 0.632499 0.090 Uiso 1 1 calc R . . . .
C10 C 0.7892(7) 0.4648(6) 0.4691(6) 0.0713(18) Uani 1 1 d . . . . .
H10 H 0.881818 0.507186 0.457712 0.086 Uiso 1 1 calc R . . . .
C11 C 0.7128(6) 0.4800(5) 0.3811(5) 0.0554(14) Uani 1 1 d . . . . .
H11 H 0.750594 0.530861 0.310227 0.066 Uiso 1 1 calc R . . . .
C12 C 0.7186(6) 0.0015(4) 0.1744(4) 0.0469(13) Uani 1 1 d . . . . .
H12 H 0.604564 0.005875 0.175301 0.056 Uiso 1 1 calc R . . . .
C13 C 0.7991(6) -0.0796(4) 0.2477(4) 0.0478(13) Uani 1 1 d . . . . .
H13 H 0.753639 -0.141831 0.308251 0.057 Uiso 1 1 calc R . . . .
C14 C 0.9783(5) 0.0437(4) 0.1235(4) 0.0387(11) Uani 1 1 d . . . . .
C15 C 1.1363(6) 0.1007(5) 0.0630(4) 0.0588(15) Uani 1 1 d . . . . .
H15A H 1.118746 0.155614 -0.008352 0.088 Uiso 1 1 calc GR . . . .
H15B H 1.218151 0.044361 0.055460 0.088 Uiso 1 1 calc GR . . . .
H15C H 1.174034 0.138845 0.102700 0.088 Uiso 1 1 calc GR . . . .
C16 C 1.1030(6) -0.1225(4) 0.2687(4) 0.0461(13) Uani 1 1 d . . . . .
H16A H 1.066648 -0.200279 0.311134 0.055 Uiso 1 1 calc R . . . .
H16B H 1.193273 -0.124625 0.212581 0.055 Uiso 1 1 calc R . . . .
C17 C 1.1330(5) -0.1164(4) 0.4506(4) 0.0383(11) Uani 1 1 d . . . . .
C18 C 1.2528(6) -0.0665(4) 0.4764(4) 0.0439(12) Uani 1 1 d . . . . .
C19 C 1.2653(7) -0.0869(5) 0.5845(5) 0.0608(16) Uani 1 1 d . . . . .
H19 H 1.345950 -0.053411 0.601844 0.073 Uiso 1 1 calc R . . . .
C20 C 1.1526(7) -0.1587(6) 0.6633(5) 0.0699(18) Uani 1 1 d . . . . .
H20 H 1.157755 -0.175165 0.736369 0.084 Uiso 1 1 calc R . . . .
C21 C 1.0309(7) -0.2080(5) 0.6388(5) 0.0696(17) Uani 1 1 d . . . . .
H21 H 0.956250 -0.255624 0.695713 0.084 Uiso 1 1 calc R . . . .
C22 C 1.0170(6) -0.1887(5) 0.5319(5) 0.0566(15) Uani 1 1 d . . . . .
H22 H 0.935149 -0.221824 0.515340 0.068 Uiso 1 1 calc R . . . .

loop_
_atom_site_aniso_label
_atom_site_aniso_U_11
_atom_site_aniso_U_22
_atom_site_aniso_U_33
_atom_site_aniso_U_23
_atom_site_aniso_U_13
_atom_site_aniso_U_12
Hg1 0.05271(13) 0.05003(14) 0.03442(13) -0.01295(10) -0.00685(9) -0.00673(9)
Cl1 0.0476(7) 0.0694(9) 0.0468(8) -0.0203(7) -0.0049(6) -0.0181(6)
Cl2 0.0595(8) 0.0839(11) 0.0434(8) -0.0173(8) 0.0056(7) -0.0297(8)
N1 0.044(2) 0.047(3) 0.037(2) -0.016(2) -0.0031(19) -0.0132(19)
N2 0.049(2) 0.042(2) 0.030(2) -0.013(2) -0.0040(19) -0.0093(19)
N3 0.045(2) 0.042(2) 0.032(2) -0.011(2) -0.0031(19) -0.0098(19)
N4 0.060(3) 0.055(3) 0.049(3) -0.019(2) 0.004(2) -0.022(2)
N5 0.073(3) 0.054(3) 0.042(3) -0.010(2) 0.006(2) -0.023(2)
N6 0.040(2) 0.044(2) 0.038(3) -0.011(2) -0.0074(19) -0.0044(19)
N7 0.042(2) 0.041(2) 0.035(2) -0.012(2) -0.0083(18) -0.0058(18)
N8 0.040(2) 0.046(2) 0.038(3) -0.014(2) -0.0097(19) -0.0053(19)
N9 0.054(3) 0.064(3) 0.043(3) -0.013(2) -0.006(2) -0.017(2)
N10 0.050(3) 0.075(3) 0.051(3) -0.023(3) -0.008(2) -0.024(2)
C1 0.047(3) 0.064(4) 0.052(4) -0.025(3) 0.005(3) -0.025(3)
C2 0.067(4) 0.050(3) 0.047(3) -0.020(3) -0.001(3) -0.024(3)
C3 0.045(3) 0.039(3) 0.029(3) -0.008(2) -0.007(2) -0.011(2)
C4 0.063(3) 0.055(3) 0.053(4) -0.024(3) 0.010(3) -0.025(3)
C5 0.054(3) 0.040(3) 0.030(3) -0.009(2) -0.006(2) 0.000(2)
C6 0.042(3) 0.039(3) 0.035(3) -0.015(2) -0.005(2) 0.003(2)
C7 0.065(3) 0.040(3) 0.034(3) -0.012(3) -0.009(3) 0.009(3)
C8 0.095(5) 0.056(4) 0.037(3) -0.017(3) -0.016(3) 0.024(4)
C9 0.088(5) 0.083(5) 0.083(5) -0.056(5) -0.053(4) 0.047(4)
C10 0.051(3) 0.088(5) 0.092(6) -0.047(5) -0.031(4) 0.006(3)
C11 0.044(3) 0.061(4) 0.058(4) -0.020(3) -0.008(3) -0.005(3)
C12 0.030(2) 0.065(4) 0.040(3) -0.014(3) -0.001(2) -0.012(2)
C13 0.042(3) 0.053(3) 0.042(3) -0.012(3) 0.001(2) -0.019(2)
C14 0.038(3) 0.047(3) 0.033(3) -0.016(2) -0.007(2) -0.008(2)
C15 0.044(3) 0.076(4) 0.042(3) -0.008(3) 0.000(2) -0.022(3)
C16 0.051(3) 0.047(3) 0.046(3) -0.021(3) -0.018(3) 0.004(2)
C17 0.028(2) 0.045(3) 0.044(3) -0.021(3) -0.006(2) 0.002(2)
C18 0.038(3) 0.051(3) 0.047(3) -0.023(3) -0.007(2) -0.004(2)
C19 0.058(3) 0.081(4) 0.058(4) -0.041(4) -0.014(3) -0.002(3)
C20 0.069(4) 0.103(5) 0.044(4) -0.037(4) -0.010(3) 0.001(4)
C21 0.062(4) 0.091(5) 0.050(4) -0.026(4) 0.009(3) -0.018(3)
C22 0.043(3) 0.070(4) 0.059(4) -0.028(3) -0.004(3) -0.010(3)

loop_
_atom_type_symbol
_atom_type_description
_atom_type_scat_dispersion_real
_atom_type_scat_dispersion_imag
_atom_type_scat_source
C C 0.0033 0.0016 'International Tables Vol C Tables 4.2.6.8 and 6.1.1.4'
H H 0.0000 0.0000 'International Tables Vol C Tables 4.2.6.8 and 6.1.1.4'
Cl Cl 0.1484 0.1585 'International Tables Vol C Tables 4.2.6.8 and 6.1.1.4'
Hg Hg -2.3894 9.2266 'International Tables Vol C Tables 4.2.6.8 and 6.1.1.4'
N N 0.0061 0.0033 'International Tables Vol C Tables 4.2.6.8 and 6.1.1.4'

loop_
_geom_angle_atom_site_label_1
_geom_angle_atom_site_label_2
_geom_angle_atom_site_label_3
_geom_angle
_geom_angle_site_symmetry_1
_geom_angle_site_symmetry_3
Cl2 Hg1 Cl1 115.70(5) . .
N1 Hg1 Cl1 109.67(10) . .
N1 Hg1 Cl2 99.25(10) . .
N6 Hg1 Cl1 107.66(10) . .
N6 Hg1 Cl2 119.85(10) . .
N6 Hg1 N1 103.25(14) . .
C1 N1 Hg1 124.0(3) . .
C3 N1 Hg1 128.4(3) . .
C3 N1 C1 107.5(4) . .
C2 N2 C3 107.7(4) . .
C2 N2 C5 126.1(4) . .
C3 N2 C5 126.1(4) . .
N4 N3 C5 120.2(4) . .
N4 N3 C6 109.1(4) . .
C6 N3 C5 130.2(4) . .
N5 N4 N3 109.2(4) . .
N4 N5 C7 108.4(4) . .
C12 N6 Hg1 124.5(3) . .
C14 N6 Hg1 128.3(3) . .
C14 N6 C12 107.0(4) . .
C13 N7 C16 125.5(4) . .
C14 N7 C13 107.9(4) . .
C14 N7 C16 126.4(4) . .
N9 N8 C16 118.3(4) . .
C17 N8 N9 109.9(4) . .
C17 N8 C16 130.2(4) . .
N10 N9 N8 108.8(4) . .
N9 N10 C18 108.1(4) . .
N1 C1 H1 125.3 . .
C2 C1 N1 109.3(5) . .
C2 C1 H1 125.3 . .
N2 C2 H2 126.8 . .
C1 C2 N2 106.4(4) . .
C1 C2 H2 126.8 . .
N1 C3 N2 109.0(4) . .
N1 C3 C4 126.9(4) . .
N2 C3 C4 124.1(4) . .
C3 C4 H4A 109.5 . .
C3 C4 H4B 109.5 . .
C3 C4 H4C 109.5 . .
H4A C4 H4B 109.5 . .
H4A C4 H4C 109.5 . .
H4B C4 H4C 109.5 . .
N2 C5 H5A 109.0 . .
N2 C5 H5B 109.0 . .
N3 C5 N2 113.1(4) . .
N3 C5 H5A 109.0 . .
N3 C5 H5B 109.0 . .
H5A C5 H5B 107.8 . .
N3 C6 C7 104.7(4) . .
N3 C6 C11 131.9(5) . .
C7 C6 C11 123.4(5) . .
N5 C7 C8 130.9(5) . .
C6 C7 N5 108.6(4) . .
C6 C7 C8 120.3(5) . .
C7 C8 H8 121.7 . .
C9 C8 C7 116.7(6) . .
C9 C8 H8 121.7 . .
C8 C9 H9 118.7 . .
C8 C9 C10 122.5(5) . .
C10 C9 H9 118.7 . .
C9 C10 H10 119.0 . .
C11 C10 C9 122.0(6) . .
C11 C10 H10 119.0 . .
C6 C11 H11 122.5 . .
C10 C11 C6 115.0(5) . .
C10 C11 H11 122.5 . .
N6 C12 H12 125.2 . .
C13 C12 N6 109.6(4) . .
C13 C12 H12 125.2 . .
N7 C13 H13 127.0 . .
C12 C13 N7 106.0(4) . .
C12 C13 H13 127.0 . .
N6 C14 N7 109.4(4) . .
N6 C14 C15 125.9(4) . .
N7 C14 C15 124.7(4) . .
C14 C15 H15A 109.5 . .
C14 C15 H15B 109.5 . .
C14 C15 H15C 109.5 . .
H15A C15 H15B 109.5 . .
H15A C15 H15C 109.5 . .
H15B C15 H15C 109.5 . .
N7 C16 H16A 108.8 . .
N7 C16 H16B 108.8 . .
N8 C16 N7 113.8(4) . .
N8 C16 H16A 108.8 . .
N8 C16 H16B 108.8 . .
H16A C16 H16B 107.7 . .
N8 C17 C18 104.9(4) . .
N8 C17 C22 133.7(4) . .
C18 C17 C22 121.4(5) . .
N10 C18 C17 108.3(4) . .
N10 C18 C19 129.7(5) . .
C17 C18 C19 121.9(5) . .
C18 C19 H19 121.9 . .
C20 C19 C18 116.1(5) . .
C20 C19 H19 121.9 . .
C19 C20 H20 118.7 . .
C19 C20 C21 122.6(6) . .
C21 C20 H20 118.7 . .
C20 C21 H21 119.0 . .
C20 C21 C22 121.9(6) . .
C22 C21 H21 119.0 . .
C17 C22 H22 122.0 . .
C21 C22 C17 116.0(5) . .
C21 C22 H22 122.0 . .

loop_
_geom_bond_atom_site_label_1
_geom_bond_atom_site_label_2
_geom_bond_distance
_geom_bond_site_symmetry_2
Hg1 Cl1 2.4297(12) .
Hg1 Cl2 2.4295(13) .
Hg1 N1 2.311(4) .
Hg1 N6 2.224(4) .
N1 C1 1.362(6) .
N1 C3 1.317(6) .
N2 C2 1.363(6) .
N2 C3 1.369(6) .
N2 C5 1.459(6) .
N3 N4 1.364(5) .
N3 C5 1.436(6) .
N3 C6 1.366(5) .
N4 N5 1.285(6) .
N5 C7 1.380(6) .
N6 C12 1.385(6) .
N6 C14 1.317(5) .
N7 C13 1.391(5) .
N7 C14 1.346(6) .
N7 C16 1.466(5) .
N8 N9 1.362(5) .
N8 C16 1.451(5) .
N8 C17 1.354(6) .
N9 N10 1.301(5) .
N10 C18 1.384(6) .
C1 H1 0.9300 .
C1 C2 1.351(7) .
C2 H2 0.9300 .
C3 C4 1.483(6) .
C4 H4A 0.9600 .
C4 H4B 0.9600 .
C4 H4C 0.9600 .
C5 H5A 0.9700 .
C5 H5B 0.9700 .
C6 C7 1.374(7) .
C6 C11 1.395(6) .
C7 C8 1.411(7) .
C8 H8 0.9300 .
C8 C9 1.348(8) .
C9 H9 0.9300 .
C9 C10 1.402(9) .
C10 H10 0.9300 .
C10 C11 1.376(7) .
C11 H11 0.9300 .
C12 H12 0.9300 .
C12 C13 1.324(6) .
C13 H13 0.9300 .
C14 C15 1.486(6) .
C15 H15A 0.9600 .
C15 H15B 0.9600 .
C15 H15C 0.9600 .
C16 H16A 0.9700 .
C16 H16B 0.9700 .
C17 C18 1.384(6) .
C17 C22 1.395(7) .
C18 C19 1.396(7) .
C19 H19 0.9300 .
C19 C20 1.363(8) .
C20 H20 0.9300 .
C20 C21 1.381(8) .
C21 H21 0.9300 .
C21 C22 1.385(7) .
C22 H22 0.9300 .

loop_
_geom_torsion_atom_site_label_1
_geom_torsion_atom_site_label_2
_geom_torsion_atom_site_label_3
_geom_torsion_atom_site_label_4
_geom_torsion
_geom_torsion_site_symmetry_1
_geom_torsion_site_symmetry_2
_geom_torsion_site_symmetry_3
_geom_torsion_site_symmetry_4
Hg1 N1 C1 C2 -179.6(3) . . . .
Hg1 N1 C3 N2 179.8(3) . . . .
Hg1 N1 C3 C4 -0.1(7) . . . .
Hg1 N6 C12 C13 -174.8(3) . . . .
Hg1 N6 C14 N7 174.3(3) . . . .
Hg1 N6 C14 C15 -5.5(7) . . . .
N1 C1 C2 N2 -0.2(6) . . . .
N3 N4 N5 C7 0.0(6) . . . .
N3 C6 C7 N5 -0.5(5) . . . .
N3 C6 C7 C8 -176.1(4) . . . .
N3 C6 C11 C10 176.1(5) . . . .
N4 N3 C5 N2 -110.5(5) . . . .
N4 N3 C6 C7 0.5(5) . . . .
N4 N3 C6 C11 -178.1(5) . . . .
N4 N5 C7 C6 0.3(6) . . . .
N4 N5 C7 C8 175.3(5) . . . .
N5 C7 C8 C9 -175.5(5) . . . .
N6 C12 C13 N7 0.3(6) . . . .
N8 N9 N10 C18 1.6(6) . . . .
N8 C17 C18 N10 -0.1(5) . . . .
N8 C17 C18 C19 -177.4(5) . . . .
N8 C17 C22 C21 176.9(5) . . . .
N9 N8 C16 N7 -96.5(5) . . . .
N9 N8 C17 C18 1.0(5) . . . .
N9 N8 C17 C22 -177.0(5) . . . .
N9 N10 C18 C17 -1.0(6) . . . .
N9 N10 C18 C19 176.1(5) . . . .
N10 C18 C19 C20 -176.8(5) . . . .
C1 N1 C3 N2 0.3(5) . . . .
C1 N1 C3 C4 -179.6(5) . . . .
C2 N2 C3 N1 -0.4(5) . . . .
C2 N2 C3 C4 179.5(5) . . . .
C2 N2 C5 N3 -105.5(5) . . . .
C3 N1 C1 C2 -0.1(6) . . . .
C3 N2 C2 C1 0.4(6) . . . .
C3 N2 C5 N3 76.8(6) . . . .
C5 N2 C2 C1 -177.6(4) . . . .
C5 N2 C3 N1 177.5(4) . . . .
C5 N2 C3 C4 -2.6(7) . . . .
C5 N3 N4 N5 -173.2(4) . . . .
C5 N3 C6 C7 172.4(4) . . . .
C5 N3 C6 C11 -6.1(8) . . . .
C6 N3 N4 N5 -0.3(5) . . . .
C6 N3 C5 N2 78.3(6) . . . .
C6 C7 C8 C9 -1.0(8) . . . .
C7 C6 C11 C10 -2.2(8) . . . .
C7 C8 C9 C10 -0.8(9) . . . .
C8 C9 C10 C11 1.1(9) . . . .
C9 C10 C11 C6 0.4(8) . . . .
C11 C6 C7 N5 178.2(4) . . . .
C11 C6 C7 C8 2.6(8) . . . .
C12 N6 C14 N7 0.0(5) . . . .
C12 N6 C14 C15 -179.8(5) . . . .
C13 N7 C14 N6 0.2(5) . . . .
C13 N7 C14 C15 -180.0(4) . . . .
C13 N7 C16 N8 -101.4(5) . . . .
C14 N6 C12 C13 -0.2(6) . . . .
C14 N7 C13 C12 -0.3(5) . . . .
C14 N7 C16 N8 83.6(6) . . . .
C16 N7 C13 C12 -176.1(4) . . . .
C16 N7 C14 N6 175.9(4) . . . .
C16 N7 C14 C15 -4.2(7) . . . .
C16 N8 N9 N10 -168.7(4) . . . .
C16 N8 C17 C18 166.0(4) . . . .
C16 N8 C17 C22 -12.1(9) . . . .
C17 N8 N9 N10 -1.7(6) . . . .
C17 N8 C16 N7 99.6(5) . . . .
C17 C18 C19 C20 -0.1(8) . . . .
C18 C17 C22 C21 -0.8(7) . . . .
C18 C19 C20 C21 -0.8(9) . . . .
C19 C20 C21 C22 0.8(10) . . . .
C20 C21 C22 C17 0.0(9) . . . .
C22 C17 C18 N10 178.3(5) . . . .
C22 C17 C18 C19 0.9(7) . . . .
